data_2234320
loop_
_publ_author_name
'Selvarathy Grace, P.'
'Jebas, Samuel Robinson'
'Ravindran Durai Nayagam, B.'
'Schollmeyer, Dieter'

_publ_section_title
;
 1-Benzyl-1<i>H</i>-benzotriazole
;
_journal_coeditor_code LH5426
_journal_issue 4
_journal_name_full 'Acta Crystallographica Section E'
_journal_page_first o1132
_journal_paper_doi 10.1107/S1600536812010951
_journal_volume 68
_journal_year 2012
_chemical_formula_iupac 'C13 H11 N3'
_chemical_formula_moiety 'C13 H11 N3'
_chemical_formula_sum 'C13 H11 N3'
_chemical_formula_weight 209.25
_chemical_name_systematic
;
1-Benzyl-1<i>H</i>-benzotriazole
;
_space_group_IT_number 14
_symmetry_cell_setting monoclinic
_symmetry_space_group_name_Hall '-P 2ybc'
_symmetry_space_group_name_H-M 'P 1 21/c 1'
_atom_sites_solution_hydrogens geom
_atom_sites_solution_primary direct
_atom_sites_solution_secondary difmap
_audit_creation_method SHELXL-97
_cell_angle_alpha 90.00
_cell_angle_beta 106.490(4)
_cell_angle_gamma 90.00
_cell_formula_units_Z 4
_cell_length_a 11.5734(10)
_cell_length_b 5.9705(4)
_cell_length_c 16.1202(14)
_cell_measurement_reflns_used 25
_cell_measurement_temperature 193(2)
_cell_measurement_theta_max 68
_cell_measurement_theta_min 55
_cell_volume 1068.07(15)
_computing_cell_refinement 'CAD-4 Software (Enraf--Nonius, 1989)'
_computing_data_collection 'CAD-4 Software (Enraf--Nonius, 1989)'
_computing_data_reduction '<i>CORINC</i> (Dr\"ager & Gattow, 1971; Wiehl & Schollmeyer, 1994)'
_computing_molecular_graphics 'SHELXTL (Sheldrick, 2008)'
_computing_publication_material 'PLATON (Spek, 2009)'
_computing_structure_refinement 'SHELXL97 (Sheldrick, 2008)'
_computing_structure_solution 'SHELXS97 (Sheldrick, 2008)'
_diffrn_ambient_temperature 193(2)
_diffrn_measured_fraction_theta_full 1.000
_diffrn_measured_fraction_theta_max 1.000
_diffrn_measurement_device '\k-geometry diffractometer'
_diffrn_measurement_device_type 'Enraf--Nonius CAD-4'
_diffrn_measurement_method \w/2\q
_diffrn_radiation_monochromator graphite
_diffrn_radiation_type CuK\a
_diffrn_radiation_wavelength 1.54178
_diffrn_reflns_av_R_equivalents 0.1080
_diffrn_reflns_av_sigmaI/netI 0.0394
_diffrn_reflns_limit_h_max 14
_diffrn_reflns_limit_h_min 0
_diffrn_reflns_limit_k_max 7
_diffrn_reflns_limit_k_min 0
_diffrn_reflns_limit_l_max 18
_diffrn_reflns_limit_l_min -19
_diffrn_reflns_number 2125
_diffrn_reflns_theta_full 70.00
_diffrn_reflns_theta_max 70.00
_diffrn_reflns_theta_min 3.98
_diffrn_standards_decay_% 2
_diffrn_standards_interval_time 60
_diffrn_standards_number 3
_exptl_absorpt_coefficient_mu 0.635
_exptl_absorpt_correction_T_max 0.9392
_exptl_absorpt_correction_T_min 0.8324
_exptl_absorpt_correction_type psi-scan
_exptl_absorpt_process_details
;
(<i>CORINC</i>; Dr\"ager & Gattow, 1971; Wiehl & Schollmeyer,
1994)
;
_exptl_crystal_colour colourless
_exptl_crystal_density_diffrn 1.301
_exptl_crystal_density_method 'not measured'
_exptl_crystal_description block
_exptl_crystal_F_000 440
_exptl_crystal_size_max 0.30
_exptl_crystal_size_mid 0.20
_exptl_crystal_size_min 0.10
_refine_diff_density_max 0.297
_refine_diff_density_min -0.302
_refine_ls_extinction_method none
_refine_ls_goodness_of_fit_ref 1.116
_refine_ls_hydrogen_treatment constr
_refine_ls_matrix_type full
_refine_ls_number_parameters 145
_refine_ls_number_reflns 2020
_refine_ls_number_restraints 0
_refine_ls_restrained_S_all 1.116
_refine_ls_R_factor_all 0.0620
_refine_ls_R_factor_gt 0.0549
_refine_ls_shift/su_max 0.000
_refine_ls_shift/su_mean 0.000
_refine_ls_structure_factor_coef Fsqd
_refine_ls_weighting_details 'calc w=1/[\s^2^(Fo^2^)+(0.0628P)^2^+0.3976P] where P=(Fo^2^+2Fc^2^)/3'
_refine_ls_weighting_scheme calc
_refine_ls_wR_factor_gt 0.1338
_refine_ls_wR_factor_ref 0.1381
_reflns_number_gt 1788
_reflns_number_total 2020
_reflns_threshold_expression I>2\s(I)
_cod_data_source_file lh5426.cif
_cod_data_source_block I
_cod_original_sg_symbol_H-M 'P 21/c'
_cod_database_code 2234320
_cod_database_fobs_code 2234320

loop_
_symmetry_equiv_pos_as_xyz
'x, y, z'
'-x, y+1/2, -z+1/2'
'-x, -y, -z'
'x, -y-1/2, z-1/2'

loop_
_atom_site_type_symbol
_atom_site_label
_atom_site_fract_x
_atom_site_fract_y
_atom_site_fract_z
_atom_site_U_iso_or_equiv
_atom_site_adp_type
_atom_site_calc_flag
_atom_site_refinement_flags
_atom_site_occupancy
_atom_site_symmetry_multiplicity
N N1 0.42315(15) 0.1763(3) 0.37392(11) 0.0331(4) Uani d . 1 1
N N2 0.40768(14) 0.2958(3) 0.30376(10) 0.0312(4) Uani d . 1 1
N N3 0.35886(13) 0.4957(3) 0.31508(10) 0.0255(4) Uani d . 1 1
C C4 0.34149(14) 0.5049(3) 0.39488(11) 0.0232(4) Uani d . 1 1
C C5 0.29338(17) 0.6694(3) 0.43720(12) 0.0291(4) Uani d . 1 1
H H5 0.2638 0.8079 0.4105 0.035 Uiso calc R 1 1
C C6 0.29158(18) 0.6177(4) 0.52002(13) 0.0345(5) Uani d . 1 1
H H6 0.2588 0.7231 0.5513 0.041 Uiso calc R 1 1
C C7 0.33691(17) 0.4130(4) 0.55981(12) 0.0332(5) Uani d . 1 1
H H7 0.3349 0.3858 0.6174 0.040 Uiso calc R 1 1
C C8 0.38387(17) 0.2517(4) 0.51801(13) 0.0324(5) Uani d . 1 1
H H8 0.4147 0.1145 0.5453 0.039 Uiso calc R 1 1
C C9 0.38385(15) 0.3007(3) 0.43252(12) 0.0256(4) Uani d . 1 1
C C10 0.33293(16) 0.6650(3) 0.24689(12) 0.0300(4) Uani d . 1 1
H H10A 0.3745 0.6244 0.2031 0.036 Uiso calc R 1 1
H H10B 0.3648 0.8114 0.2721 0.036 Uiso calc R 1 1
C C11 0.19948(16) 0.6862(3) 0.20336(11) 0.0254(4) Uani d . 1 1
C C12 0.13833(19) 0.8816(3) 0.21182(13) 0.0343(5) Uani d . 1 1
H H12 0.1804 1.0015 0.2461 0.041 Uiso calc R 1 1
C C13 0.0167(2) 0.9019(4) 0.17048(15) 0.0425(5) Uani d . 1 1
H H13 -0.0246 1.0354 0.1769 0.051 Uiso calc R 1 1
C C14 -0.04510(19) 0.7302(4) 0.12006(15) 0.0434(6) Uani d . 1 1
H H14 -0.1285 0.7459 0.0912 0.052 Uiso calc R 1 1
C C15 0.01477(19) 0.5340(4) 0.11147(13) 0.0376(5) Uani d . 1 1
H H15 -0.0276 0.4148 0.0769 0.045 Uiso calc R 1 1
C C16 0.13627(17) 0.5127(3) 0.15333(12) 0.0310(4) Uani d . 1 1
H H16 0.1769 0.3778 0.1478 0.037 Uiso calc R 1 1

loop_
_atom_site_aniso_label
_atom_site_aniso_U_11
_atom_site_aniso_U_22
_atom_site_aniso_U_33
_atom_site_aniso_U_12
_atom_site_aniso_U_13
_atom_site_aniso_U_23
N1 0.0330(9) 0.0294(9) 0.0363(9) 0.0057(7) 0.0088(7) -0.0014(7)
N2 0.0301(8) 0.0319(9) 0.0331(9) 0.0056(7) 0.0113(7) -0.0050(7)
N3 0.0241(7) 0.0282(8) 0.0260(8) 0.0022(6) 0.0099(6) -0.0012(6)
C4 0.0192(8) 0.0264(9) 0.0247(9) -0.0029(7) 0.0072(6) -0.0010(7)
C5 0.0314(9) 0.0262(10) 0.0323(10) 0.0010(8) 0.0133(8) -0.0016(8)
C6 0.0370(10) 0.0374(11) 0.0331(10) -0.0026(9) 0.0164(8) -0.0062(9)
C7 0.0329(10) 0.0446(12) 0.0232(9) -0.0092(9) 0.0097(7) 0.0026(8)
C8 0.0303(9) 0.0327(11) 0.0322(10) -0.0045(8) 0.0059(8) 0.0069(8)
C9 0.0213(8) 0.0250(9) 0.0294(9) -0.0012(7) 0.0055(7) 0.0002(7)
C10 0.0289(9) 0.0354(11) 0.0288(9) -0.0016(8) 0.0130(8) 0.0051(8)
C11 0.0285(9) 0.0303(10) 0.0212(8) 0.0005(7) 0.0129(7) 0.0064(7)
C12 0.0410(11) 0.0291(10) 0.0356(11) 0.0025(9) 0.0155(9) 0.0016(9)
C13 0.0417(12) 0.0384(12) 0.0501(13) 0.0146(10) 0.0174(10) 0.0082(10)
C14 0.0303(10) 0.0581(15) 0.0403(12) 0.0073(10) 0.0074(9) 0.0125(11)
C15 0.0372(11) 0.0433(12) 0.0319(10) -0.0057(9) 0.0090(8) -0.0009(9)
C16 0.0345(10) 0.0298(10) 0.0315(10) 0.0027(8) 0.0137(8) 0.0010(8)

loop_
_atom_type_symbol
_atom_type_description
_atom_type_scat_dispersion_real
_atom_type_scat_dispersion_imag
_atom_type_scat_source
C C 0.0181 0.0091 'International Tables Vol C Tables 4.2.6.8 and 6.1.1.4'
H H 0.0000 0.0000 'International Tables Vol C Tables 4.2.6.8 and 6.1.1.4'
N N 0.0311 0.0180 'International Tables Vol C Tables 4.2.6.8 and 6.1.1.4'

loop_
_geom_angle_atom_site_label_1
_geom_angle_atom_site_label_2
_geom_angle_atom_site_label_3
_geom_angle
N2 N1 C9 108.00(16)
N1 N2 N3 108.93(15)
N2 N3 C4 110.05(15)
N2 N3 C10 120.85(15)
C4 N3 C10 129.11(15)
N3 C4 C9 104.45(16)
N3 C4 C5 132.60(17)
C9 C4 C5 122.94(17)
C6 C5 C4 115.70(18)
C6 C5 H5 122.2
C4 C5 H5 122.2
C5 C6 C7 121.96(19)
C5 C6 H6 119.0
C7 C6 H6 119.0
C8 C7 C6 122.18(18)
C8 C7 H7 118.9
C6 C7 H7 118.9
C7 C8 C9 116.38(18)
C7 C8 H8 121.8
C9 C8 H8 121.8
N1 C9 C4 108.56(16)
N1 C9 C8 130.63(18)
C4 C9 C8 120.80(18)
N3 C10 C11 111.88(15)
N3 C10 H10A 109.2
C11 C10 H10A 109.2
N3 C10 H10B 109.2
C11 C10 H10B 109.2
H10A C10 H10B 107.9
C16 C11 C12 118.97(18)
C16 C11 C10 120.57(17)
C12 C11 C10 120.46(18)
C13 C12 C11 120.2(2)
C13 C12 H12 119.9
C11 C12 H12 119.9
C14 C13 C12 120.5(2)
C14 C13 H13 119.8
C12 C13 H13 119.8
C13 C14 C15 119.8(2)
C13 C14 H14 120.1
C15 C14 H14 120.1
C16 C15 C14 119.8(2)
C16 C15 H15 120.1
C14 C15 H15 120.1
C15 C16 C11 120.71(19)
C15 C16 H16 119.6
C11 C16 H16 119.6

loop_
_geom_bond_atom_site_label_1
_geom_bond_atom_site_label_2
_geom_bond_distance
N1 N2 1.306(2)
N1 C9 1.376(2)
N2 N3 1.354(2)
N3 C4 1.358(2)
N3 C10 1.460(2)
C4 C9 1.388(3)
C4 C5 1.399(3)
C5 C6 1.376(3)
C5 H5 0.9500
C6 C7 1.411(3)
C6 H6 0.9500
C7 C8 1.373(3)
C7 H7 0.9500
C8 C9 1.409(3)
C8 H8 0.9500
C10 C11 1.509(2)
C10 H10A 0.9900
C10 H10B 0.9900
C11 C16 1.387(3)
C11 C12 1.391(3)
C12 C13 1.382(3)
C12 H12 0.9500
C13 C14 1.376(3)
C13 H13 0.9500
C14 C15 1.388(3)
C14 H14 0.9500
C15 C16 1.382(3)
C15 H15 0.9500
C16 H16 0.9500

loop_
_geom_hbond_atom_site_label_D
_geom_hbond_atom_site_label_H
_geom_hbond_atom_site_label_A
_geom_hbond_site_symmetry_A
_geom_hbond_distance_DH
_geom_hbond_distance_HA
_geom_hbond_distance_DA
_geom_hbond_angle_DHA
C8 H8 N1 3_656 0.95 2.62 3.513(3) 158
C14 H14 Cg 2_555 0.95 2.69 3.583(2) 157

loop_
_geom_torsion_atom_site_label_1
_geom_torsion_atom_site_label_2
_geom_torsion_atom_site_label_3
_geom_torsion_atom_site_label_4
_geom_torsion
C9 N1 N2 N3 -0.1(2)
N1 N2 N3 C4 -0.4(2)
N1 N2 N3 C10 179.31(15)
N2 N3 C4 C9 0.78(18)
C10 N3 C4 C9 -178.94(17)
N2 N3 C4 C5 -179.12(18)
C10 N3 C4 C5 1.2(3)
N3 C4 C5 C6 -179.41(18)
C9 C4 C5 C6 0.7(3)
C4 C5 C6 C7 0.8(3)
C5 C6 C7 C8 -1.0(3)
C6 C7 C8 C9 -0.4(3)
N2 N1 C9 C4 0.6(2)
N2 N1 C9 C8 -178.05(18)
N3 C4 C9 N1 -0.84(19)
C5 C4 C9 N1 179.07(17)
N3 C4 C9 C8 177.98(16)
C5 C4 C9 C8 -2.1(3)
C7 C8 C9 N1 -179.62(19)
C7 C8 C9 C4 1.9(3)
N2 N3 C10 C11 106.88(18)
C4 N3 C10 C11 -73.4(2)
N3 C10 C11 C16 -67.4(2)
N3 C10 C11 C12 113.53(19)
C16 C11 C12 C13 -0.3(3)
C10 C11 C12 C13 178.74(17)
C11 C12 C13 C14 -0.5(3)
C12 C13 C14 C15 0.8(3)
C13 C14 C15 C16 -0.3(3)
C14 C15 C16 C11 -0.5(3)
C12 C11 C16 C15 0.9(3)
C10 C11 C16 C15 -178.22(17)

loop_
_cod_related_entry_id
_cod_related_entry_database
_cod_related_entry_code
1 ChemSpider 454643
